data_7052695
loop_
_publ_author_name
'Bourne, Susan A.'
'Corin, Kirsten'
'Cruickshank, Dyanne L.'
'Davson, Jessica'
'Nassimbeni, Luigi R.'
'Su, Hong'
'Weber, Edwin'

_publ_section_title
;
 Enclathration of bases by a fluorenyl host: structure, stability and
 selectivity
;
_journal_issue 7
_journal_name_full 'New Journal of Chemistry'
_journal_page_first 1556
_journal_paper_doi 10.1039/c1nj20241c
_journal_volume 35
_journal_year 2011
_chemical_formula_moiety 'C32 H22 O2, 2(C4 H9 N O)'
_chemical_formula_sum 'C40 H40 N2 O4'
_chemical_formula_weight 612.74
_chemical_melting_point 264.5(5)
_chemical_name_systematic
;
1,4-bis(9-hydroxyfluoren-9-yl)benzene. morpholine clathrate
;
_space_group_IT_number 2
_symmetry_cell_setting triclinic
_symmetry_space_group_name_Hall '-P 1'
_symmetry_space_group_name_H-M 'P -1'
_atom_sites_solution_hydrogens geom
_atom_sites_solution_primary direct
_atom_sites_solution_secondary difmap
_audit_creation_method SHELXL-97
_cell_angle_alpha 101.6810(10)
_cell_angle_beta 91.685(2)
_cell_angle_gamma 114.011(2)
_cell_formula_units_Z 1
_cell_length_a 8.9644(3)
_cell_length_b 9.5296(3)
_cell_length_c 10.7651(4)
_cell_measurement_reflns_used 2429
_cell_measurement_temperature 173(2)
_cell_measurement_theta_max 27.5
_cell_measurement_theta_min 2.4
_cell_volume 816.21(5)
_computing_cell_refinement 'Collect (Nonius, 2000)'
_computing_data_collection 'Collect (Nonius, 2000)'
_computing_data_reduction 'Collect (Nonius, 2000)'
_computing_molecular_graphics 'XSEED, graphical interface to SHELX (1999)'
_computing_publication_material 'SHELXL-97 (Sheldrick, 1997)'
_computing_structure_refinement 'SHELXL-97 (Sheldrick, 1997)'
_computing_structure_solution 'SHELXS-97 (Sheldrick, 1990)'
_diffrn_ambient_temperature 173(2)
_diffrn_measured_fraction_theta_full 0.992
_diffrn_measured_fraction_theta_max 0.977
_diffrn_measurement_device_type 'Nonius Kappa CCD'
_diffrn_measurement_method 'Combination of phi and omega'
_diffrn_radiation_monochromator graphite
_diffrn_radiation_source 'fine-focus sealed tube'
_diffrn_radiation_type MoK\a
_diffrn_radiation_wavelength 0.71073
_diffrn_reflns_av_R_equivalents 0.0320
_diffrn_reflns_av_sigmaI/netI 0.0625
_diffrn_reflns_limit_h_max 11
_diffrn_reflns_limit_h_min -11
_diffrn_reflns_limit_k_max 12
_diffrn_reflns_limit_k_min -12
_diffrn_reflns_limit_l_max 13
_diffrn_reflns_limit_l_min -13
_diffrn_reflns_number 6823
_diffrn_reflns_theta_full 25.00
_diffrn_reflns_theta_max 27.51
_diffrn_reflns_theta_min 2.41
_exptl_absorpt_coefficient_mu 0.080
_exptl_absorpt_correction_type none
_exptl_crystal_colour colourless
_exptl_crystal_density_diffrn 1.247
_exptl_crystal_density_meas ?
_exptl_crystal_density_method 'not measured'
_exptl_crystal_description 'Clear plates'
_exptl_crystal_F_000 326
_exptl_crystal_size_max 0.20
_exptl_crystal_size_mid 0.15
_exptl_crystal_size_min 0.05
_refine_diff_density_max 0.182
_refine_diff_density_min -0.226
_refine_diff_density_rms 0.044
_refine_ls_extinction_coef none
_refine_ls_extinction_method none
_refine_ls_goodness_of_fit_ref 1.021
_refine_ls_hydrogen_treatment mixed
_refine_ls_matrix_type full
_refine_ls_number_parameters 216
_refine_ls_number_reflns 3669
_refine_ls_number_restraints 2
_refine_ls_restrained_S_all 1.021
_refine_ls_R_factor_all 0.0815
_refine_ls_R_factor_gt 0.0424
_refine_ls_shift/su_max 0.000
_refine_ls_shift/su_mean 0.000
_refine_ls_structure_factor_coef Fsqd
_refine_ls_weighting_details 'calc w=1/[\s^2^(Fo^2^)+(0.0536P)^2^+0.0000P] where P=(Fo^2^+2Fc^2^)/3'
_refine_ls_weighting_scheme calc
_refine_ls_wR_factor_gt 0.0932
_refine_ls_wR_factor_ref 0.1048
_reflns_number_gt 2427
_reflns_number_total 3669
_reflns_threshold_expression >2sigma(I)
_cod_data_source_file c1nj20241c.txt
_cod_data_source_block hmor
_cod_depositor_comments
;
The following automatic conversions were performed:

'_chemical_melting_point' value '264-265' was changed to '264.5(5)' -
the average value was taken and precision was estimated.

Automatic conversion script
Id: cif_fix_values 1715 2011-07-08 13:25:40Z adriana 

The following automatic conversions were performed:

'_exptl_crystal_density_meas' value 'not measured' was changed to '?'
- the value is perceived as not measured.

Automatic conversion script
Id: cif_fix_values 3008 2015-01-20 13:52:24Z robertas 
;
_cod_database_code 7052695

loop_
_symmetry_equiv_pos_as_xyz
'x, y, z'
'-x, -y, -z'

loop_
_atom_site_label
_atom_site_type_symbol
_atom_site_fract_x
_atom_site_fract_y
_atom_site_fract_z
_atom_site_U_iso_or_equiv
_atom_site_adp_type
_atom_site_occupancy
_atom_site_symmetry_multiplicity
_atom_site_calc_flag
_atom_site_refinement_flags
_atom_site_disorder_assembly
_atom_site_disorder_group
O1 O 0.22854(10) 0.11905(10) 0.05075(8) 0.0218(2) Uani 1 1 d D . .
H1O H 0.1746(18) 0.0366(15) 0.0943(14) 0.050(5) Uiso 1 1 d D . .
C1 C 0.15494(16) 0.35232(15) 0.26858(13) 0.0249(3) Uani 1 1 d . . .
H1 H 0.0991 0.3564 0.1939 0.030 Uiso 1 1 calc R . .
C2 C 0.11172(17) 0.39554(16) 0.38882(14) 0.0302(3) Uani 1 1 d . . .
H2 H 0.0269 0.4312 0.3964 0.036 Uiso 1 1 calc R . .
C3 C 0.19138(18) 0.38699(16) 0.49754(14) 0.0312(3) Uani 1 1 d . . .
H3 H 0.1603 0.4165 0.5789 0.037 Uiso 1 1 calc R . .
C4 C 0.31587(17) 0.33580(16) 0.48886(13) 0.0271(3) Uani 1 1 d . . .
H4 H 0.3699 0.3296 0.5634 0.033 Uiso 1 1 calc R . .
C5 C 0.59056(17) 0.19931(16) 0.40146(13) 0.0282(3) Uani 1 1 d . . .
H5 H 0.5928 0.2148 0.4916 0.034 Uiso 1 1 calc R . .
C6 C 0.69304(18) 0.14091(17) 0.33806(14) 0.0316(4) Uani 1 1 d . . .
H6 H 0.7651 0.1147 0.3854 0.038 Uiso 1 1 calc R . .
C7 C 0.69241(17) 0.12000(16) 0.20655(13) 0.0288(3) Uani 1 1 d . . .
H7 H 0.7642 0.0804 0.1650 0.035 Uiso 1 1 calc R . .
C8 C 0.58716(16) 0.15670(15) 0.13530(13) 0.0232(3) Uani 1 1 d . . .
H8 H 0.5875 0.1441 0.0455 0.028 Uiso 1 1 calc R . .
C9 C 0.35074(15) 0.25282(15) 0.14031(11) 0.0192(3) Uani 1 1 d . . .
C10 C 0.42572(14) 0.38195(15) 0.06766(11) 0.0184(3) Uani 1 1 d . . .
C11 C 0.43857(15) 0.34214(15) -0.06211(12) 0.0212(3) Uani 1 1 d . . .
H11 H 0.3970 0.2340 -0.1058 0.025 Uiso 1 1 calc R . .
C12 C 0.48843(15) 0.54119(15) 0.12843(12) 0.0214(3) Uani 1 1 d . . .
H12 H 0.4813 0.5709 0.2170 0.026 Uiso 1 1 calc R . .
C1A C 0.28041(15) 0.30346(15) 0.25982(12) 0.0196(3) Uani 1 1 d . . .
C4A C 0.36016(15) 0.29386(15) 0.36932(12) 0.0206(3) Uani 1 1 d . . .
C5A C 0.48434(15) 0.23483(15) 0.33034(12) 0.0207(3) Uani 1 1 d . . .
C8A C 0.48197(15) 0.21190(14) 0.19765(12) 0.0192(3) Uani 1 1 d . . .
O1G O 0.13228(12) -0.24945(12) 0.32550(9) 0.0355(3) Uani 1 1 d . . .
N1G N 0.02067(14) -0.13784(13) 0.13293(11) 0.0257(3) Uani 1 1 d D . .
H1G H -0.0659(16) -0.1512(19) 0.0705(13) 0.048(5) Uiso 1 1 d D . .
C1G C 0.09744(18) -0.11494(17) 0.35754(13) 0.0303(3) Uani 1 1 d . . .
H1GA H 0.1995 -0.0184 0.3621 0.036 Uiso 1 1 calc R . .
H1GB H 0.0589 -0.1082 0.4429 0.036 Uiso 1 1 calc R . .
C2G C -0.03202(17) -0.12252(17) 0.26070(13) 0.0288(3) Uani 1 1 d . . .
H2GB H -0.1370 -0.2141 0.2608 0.035 Uiso 1 1 calc R . .
H2GA H -0.0505 -0.0254 0.2838 0.035 Uiso 1 1 calc R . .
C3G C 0.05790(19) -0.27618(17) 0.10123(14) 0.0348(4) Uani 1 1 d . . .
H3GB H 0.0983 -0.2836 0.0166 0.042 Uiso 1 1 calc R . .
H3GA H -0.0430 -0.3736 0.0972 0.042 Uiso 1 1 calc R . .
C4G C 0.1873(2) -0.26024(19) 0.20228(15) 0.0389(4) Uani 1 1 d . . .
H4GA H 0.2137 -0.3529 0.1810 0.047 Uiso 1 1 calc R . .
H4GB H 0.2890 -0.1645 0.2038 0.047 Uiso 1 1 calc R . .

loop_
_atom_site_aniso_label
_atom_site_aniso_U_11
_atom_site_aniso_U_22
_atom_site_aniso_U_33
_atom_site_aniso_U_23
_atom_site_aniso_U_13
_atom_site_aniso_U_12
O1 0.0218(5) 0.0181(5) 0.0205(5) 0.0066(4) 0.0001(4) 0.0027(4)
C1 0.0230(7) 0.0231(7) 0.0298(8) 0.0092(6) 0.0050(6) 0.0094(6)
C2 0.0299(8) 0.0255(8) 0.0382(9) 0.0100(7) 0.0142(7) 0.0127(6)
C3 0.0385(9) 0.0233(8) 0.0278(8) 0.0064(6) 0.0162(7) 0.0082(7)
C4 0.0319(8) 0.0235(8) 0.0218(7) 0.0069(6) 0.0049(6) 0.0067(6)
C5 0.0295(8) 0.0315(8) 0.0225(7) 0.0080(6) -0.0020(6) 0.0115(7)
C6 0.0286(8) 0.0363(9) 0.0338(8) 0.0119(7) -0.0031(6) 0.0164(7)
C7 0.0254(8) 0.0300(8) 0.0342(8) 0.0086(7) 0.0029(6) 0.0144(6)
C8 0.0234(7) 0.0221(7) 0.0240(7) 0.0068(6) 0.0043(6) 0.0085(6)
C9 0.0199(7) 0.0178(7) 0.0178(7) 0.0053(5) 0.0015(5) 0.0053(5)
C10 0.0150(6) 0.0215(7) 0.0190(7) 0.0072(5) 0.0010(5) 0.0070(5)
C11 0.0227(7) 0.0174(7) 0.0208(7) 0.0049(5) 0.0023(5) 0.0056(6)
C12 0.0232(7) 0.0221(7) 0.0172(7) 0.0057(6) 0.0028(5) 0.0074(6)
C1A 0.0193(7) 0.0159(7) 0.0205(7) 0.0065(5) 0.0034(5) 0.0034(5)
C4A 0.0216(7) 0.0170(7) 0.0199(7) 0.0060(5) 0.0037(5) 0.0040(5)
C5A 0.0200(7) 0.0192(7) 0.0196(7) 0.0066(5) 0.0011(5) 0.0041(5)
C8A 0.0186(7) 0.0145(7) 0.0218(7) 0.0063(5) 0.0002(5) 0.0036(5)
O1G 0.0380(6) 0.0379(6) 0.0403(6) 0.0239(5) 0.0063(5) 0.0188(5)
N1G 0.0241(6) 0.0266(7) 0.0256(6) 0.0126(5) 0.0006(5) 0.0070(5)
C1G 0.0310(8) 0.0281(8) 0.0297(8) 0.0121(6) 0.0017(6) 0.0081(6)
C2G 0.0268(8) 0.0327(8) 0.0310(8) 0.0146(6) 0.0063(6) 0.0132(7)
C3G 0.0408(9) 0.0267(8) 0.0346(9) 0.0089(7) 0.0093(7) 0.0111(7)
C4G 0.0419(9) 0.0388(10) 0.0508(10) 0.0225(8) 0.0156(8) 0.0256(8)

loop_
_atom_type_symbol
_atom_type_description
_atom_type_scat_dispersion_real
_atom_type_scat_dispersion_imag
_atom_type_scat_source
C C 0.0033 0.0016 'International Tables Vol C Tables 4.2.6.8 and 6.1.1.4'
H H 0.0000 0.0000 'International Tables Vol C Tables 4.2.6.8 and 6.1.1.4'
N N 0.0061 0.0033 'International Tables Vol C Tables 4.2.6.8 and 6.1.1.4'
O O 0.0106 0.0060 'International Tables Vol C Tables 4.2.6.8 and 6.1.1.4'

loop_
_geom_angle_atom_site_label_1
_geom_angle_atom_site_label_2
_geom_angle_atom_site_label_3
_geom_angle
_geom_angle_site_symmetry_1
_geom_angle_site_symmetry_3
_geom_angle_publ_flag
C9 O1 H1O 108.9(10) . . ?
C1A C1 C2 118.78(12) . . ?
C1A C1 H1 120.6 . . ?
C2 C1 H1 120.6 . . ?
C3 C2 C1 120.57(13) . . ?
C3 C2 H2 119.7 . . ?
C1 C2 H2 119.7 . . ?
C4 C3 C2 120.76(13) . . ?
C4 C3 H3 119.6 . . ?
C2 C3 H3 119.6 . . ?
C3 C4 C4A 118.82(13) . . ?
C3 C4 H4 120.6 . . ?
C4A C4 H4 120.6 . . ?
C6 C5 C5A 118.57(13) . . ?
C6 C5 H5 120.7 . . ?
C5A C5 H5 120.7 . . ?
C5 C6 C7 121.19(13) . . ?
C5 C6 H6 119.4 . . ?
C7 C6 H6 119.4 . . ?
C6 C7 C8 120.34(13) . . ?
C6 C7 H7 119.8 . . ?
C8 C7 H7 119.8 . . ?
C8A C8 C7 118.77(12) . . ?
C8A C8 H8 120.6 . . ?
C7 C8 H8 120.6 . . ?
O1 C9 C10 106.51(9) . . ?
O1 C9 C1A 112.19(9) . . ?
C10 C9 C1A 113.73(11) . . ?
O1 C9 C8A 111.74(10) . . ?
C10 C9 C8A 111.48(10) . . ?
C1A C9 C8A 101.31(9) . . ?
C12 C10 C11 118.03(11) . . ?
C12 C10 C9 121.75(11) . . ?
C11 C10 C9 120.18(11) . . ?
C12 C11 C10 120.73(12) 2_665 . ?
C12 C11 H11 119.6 2_665 . ?
C10 C11 H11 119.6 . . ?
C10 C12 C11 121.24(12) . 2_665 ?
C10 C12 H12 119.4 . . ?
C11 C12 H12 119.4 2_665 . ?
C1 C1A C4A 120.68(12) . . ?
C1 C1A C9 128.42(11) . . ?
C4A C1A C9 110.90(11) . . ?
C4 C4A C1A 120.36(12) . . ?
C4 C4A C5A 131.13(12) . . ?
C1A C4A C5A 108.50(11) . . ?
C5 C5A C8A 120.32(13) . . ?
C5 C5A C4A 131.05(12) . . ?
C8A C5A C4A 108.61(11) . . ?
C8 C8A C5A 120.78(12) . . ?
C8 C8A C9 128.55(11) . . ?
C5A C8A C9 110.66(11) . . ?
C1G O1G C4G 109.60(10) . . ?
C3G N1G C2G 109.96(11) . . ?
C3G N1G H1G 108.6(10) . . ?
C2G N1G H1G 109.8(10) . . ?
O1G C1G C2G 111.53(11) . . ?
O1G C1G H1GA 109.3 . . ?
C2G C1G H1GA 109.3 . . ?
O1G C1G H1GB 109.3 . . ?
C2G C1G H1GB 109.3 . . ?
H1GA C1G H1GB 108.0 . . ?
N1G C2G C1G 110.07(11) . . ?
N1G C2G H2GB 109.6 . . ?
C1G C2G H2GB 109.6 . . ?
N1G C2G H2GA 109.6 . . ?
C1G C2G H2GA 109.6 . . ?
H2GB C2G H2GA 108.2 . . ?
N1G C3G C4G 109.01(12) . . ?
N1G C3G H3GB 109.9 . . ?
C4G C3G H3GB 109.9 . . ?
N1G C3G H3GA 109.9 . . ?
C4G C3G H3GA 109.9 . . ?
H3GB C3G H3GA 108.3 . . ?
O1G C4G C3G 111.14(12) . . ?
O1G C4G H4GA 109.4 . . ?
C3G C4G H4GA 109.4 . . ?
O1G C4G H4GB 109.4 . . ?
C3G C4G H4GB 109.4 . . ?
H4GA C4G H4GB 108.0 . . ?

loop_
_geom_bond_atom_site_label_1
_geom_bond_atom_site_label_2
_geom_bond_distance
_geom_bond_site_symmetry_2
_geom_bond_publ_flag
O1 C9 1.4346(14) . ?
O1 H1O 0.962(9) . ?
C1 C1A 1.3804(18) . ?
C1 C2 1.3924(19) . ?
C1 H1 0.9500 . ?
C2 C3 1.387(2) . ?
C2 H2 0.9500 . ?
C3 C4 1.387(2) . ?
C3 H3 0.9500 . ?
C4 C4A 1.3871(18) . ?
C4 H4 0.9500 . ?
C5 C6 1.385(2) . ?
C5 C5A 1.3899(18) . ?
C5 H5 0.9500 . ?
C6 C7 1.3886(19) . ?
C6 H6 0.9500 . ?
C7 C8 1.3911(18) . ?
C7 H7 0.9500 . ?
C8 C8A 1.3835(18) . ?
C8 H8 0.9500 . ?
C9 C10 1.5248(17) . ?
C9 C1A 1.5263(18) . ?
C9 C8A 1.5314(17) . ?
C10 C12 1.3888(18) . ?
C10 C11 1.3925(17) . ?
C11 C12 1.3896(17) 2_665 ?
C11 H11 0.9500 . ?
C12 C11 1.3896(18) 2_665 ?
C12 H12 0.9500 . ?
C1A C4A 1.3987(17) . ?
C4A C5A 1.4742(19) . ?
C5A C8A 1.3988(17) . ?
O1G C1G 1.4187(17) . ?
O1G C4G 1.4276(18) . ?
N1G C3G 1.4658(18) . ?
N1G C2G 1.4661(17) . ?
N1G H1G 0.961(9) . ?
C1G C2G 1.5063(18) . ?
C1G H1GA 0.9900 . ?
C1G H1GB 0.9900 . ?
C2G H2GB 0.9900 . ?
C2G H2GA 0.9900 . ?
C3G C4G 1.506(2) . ?
C3G H3GB 0.9900 . ?
C3G H3GA 0.9900 . ?
C4G H4GA 0.9900 . ?
C4G H4GB 0.9900 . ?

loop_
_geom_hbond_atom_site_label_D
_geom_hbond_atom_site_label_H
_geom_hbond_atom_site_label_A
_geom_hbond_distance_DH
_geom_hbond_distance_HA
_geom_hbond_distance_DA
_geom_hbond_angle_DHA
_geom_hbond_site_symmetry_A
O1 H1O N1G 0.962(9) 1.813(10) 2.7403(14) 161.1(14) .
N1G H1G O1 0.961(9) 2.083(10) 3.0236(14) 165.7(14) 2

loop_
_geom_torsion_atom_site_label_1
_geom_torsion_atom_site_label_2
_geom_torsion_atom_site_label_3
_geom_torsion_atom_site_label_4
_geom_torsion
_geom_torsion_site_symmetry_1
_geom_torsion_site_symmetry_2
_geom_torsion_site_symmetry_3
_geom_torsion_site_symmetry_4
_geom_torsion_publ_flag
C1A C1 C2 C3 -1.1(2) . . . . ?
C1 C2 C3 C4 0.2(2) . . . . ?
C2 C3 C4 C4A 0.3(2) . . . . ?
C5A C5 C6 C7 0.9(2) . . . . ?
C5 C6 C7 C8 -0.4(2) . . . . ?
C6 C7 C8 C8A -1.0(2) . . . . ?
O1 C9 C10 C12 150.43(11) . . . . ?
C1A C9 C10 C12 26.33(16) . . . . ?
C8A C9 C10 C12 -87.44(14) . . . . ?
O1 C9 C10 C11 -32.02(15) . . . . ?
C1A C9 C10 C11 -156.12(11) . . . . ?
C8A C9 C10 C11 90.11(13) . . . . ?
C12 C10 C11 C12 -0.2(2) . . . 2_665 ?
C9 C10 C11 C12 -177.86(11) . . . 2_665 ?
C11 C10 C12 C11 0.2(2) . . . 2_665 ?
C9 C10 C12 C11 177.83(11) . . . 2_665 ?
C2 C1 C1A C4A 1.51(19) . . . . ?
C2 C1 C1A C9 -179.13(12) . . . . ?
O1 C9 C1A C1 -59.79(17) . . . . ?
C10 C9 C1A C1 61.18(16) . . . . ?
C8A C9 C1A C1 -179.10(12) . . . . ?
O1 C9 C1A C4A 119.62(11) . . . . ?
C10 C9 C1A C4A -119.41(11) . . . . ?
C8A C9 C1A C4A 0.31(13) . . . . ?
C3 C4 C4A C1A 0.09(19) . . . . ?
C3 C4 C4A C5A -179.35(13) . . . . ?
C1 C1A C4A C4 -1.01(19) . . . . ?
C9 C1A C4A C4 179.52(11) . . . . ?
C1 C1A C4A C5A 178.54(11) . . . . ?
C9 C1A C4A C5A -0.92(14) . . . . ?
C6 C5 C5A C8A -0.1(2) . . . . ?
C6 C5 C5A C4A 178.32(13) . . . . ?
C4 C4A C5A C5 2.2(2) . . . . ?
C1A C4A C5A C5 -177.33(13) . . . . ?
C4 C4A C5A C8A -179.30(13) . . . . ?
C1A C4A C5A C8A 1.21(14) . . . . ?
C7 C8 C8A C5A 1.81(19) . . . . ?
C7 C8 C8A C9 -177.01(12) . . . . ?
C5 C5A C8A C8 -1.31(19) . . . . ?
C4A C5A C8A C8 179.97(11) . . . . ?
C5 C5A C8A C9 177.70(11) . . . . ?
C4A C5A C8A C9 -1.02(14) . . . . ?
O1 C9 C8A C8 59.74(16) . . . . ?
C10 C9 C8A C8 -59.32(16) . . . . ?
C1A C9 C8A C8 179.37(12) . . . . ?
O1 C9 C8A C5A -119.18(11) . . . . ?
C10 C9 C8A C5A 121.77(12) . . . . ?
C1A C9 C8A C5A 0.46(12) . . . . ?
C4G O1G C1G C2G 58.76(15) . . . . ?
C3G N1G C2G C1G 55.92(15) . . . . ?
O1G C1G C2G N1G -57.14(15) . . . . ?
C2G N1G C3G C4G -56.95(14) . . . . ?
C1G O1G C4G C3G -60.25(15) . . . . ?
N1G C3G C4G O1G 59.58(16) . . . . ?
